data_2009065
loop_
_publ_author_name
'Low, John Nicolson'
'Cook, Andrew'
'Imrie, Corrie T.'
'Wardell, James L.'

_publ_section_title
;
 5-Methyl-3-nonanoyl-1,3,4-thiadiazole-2(3<i>H</i>)-thione and
 3-decanoyl-5-methyl-1,3,4-thiadiazole-2(3<i>H</i>)-thione
;
_journal_issue 10
_journal_name_full 'Acta Crystallographica Section C'
_journal_page_first IUC9900123
_journal_paper_doi 10.1107/S0108270199098716
_journal_volume 55
_journal_year 1999
_chemical_formula_sum 'C13 H22 N2 O S2'
_chemical_formula_weight 286.45
_chemical_name_systematic
;
5-Methyl-3-(1-oxo-decyl)-1,3,4-thiadiazole-2(3H)-2-thione
;
_space_group_IT_number 14
_symmetry_cell_setting monoclinic
_symmetry_space_group_name_Hall '-P 2yab'
_symmetry_space_group_name_H-M 'P 1 21/a 1'
_cell_angle_alpha 90.00
_cell_angle_beta 94.709(3)
_cell_angle_gamma 90.00
_cell_formula_units_Z 4
_cell_length_a 8.0494(7)
_cell_length_b 9.2472(4)
_cell_length_c 20.1232(16)
_cell_measurement_reflns_used 2990
_cell_measurement_temperature 150.00(10)
_cell_measurement_theta_max 26.22
_cell_measurement_theta_min 2.99
_cell_volume 1492.80(19)
_computing_cell_refinement 'DENZO (Otwinowski & Minor, 1997)'
_computing_data_collection 'KappaCCD server software (Nonius, 1997)'
_computing_data_reduction 'DENZO (Otwinowski & Minor, 1997)'
_computing_molecular_graphics 'ORTEP (Johnson, 1976), PLATON (Spek, 1999)'
_computing_publication_material 'SHELXL97  and WordPerfect macro PRPKAPPA (Ferguson, 1999)'
_computing_structure_refinement 'SHELXL97 (Sheldrick, 1997b)'
_computing_structure_solution 'SHELXS97 (Sheldrick, 1997a)'
_diffrn_ambient_temperature 150.00(10)
_diffrn_measured_fraction_theta_full 0.933
_diffrn_measured_fraction_theta_max 0.933
_diffrn_measurement_device_type KappaCCD
_diffrn_measurement_method '\f scans and \w scans with \k offsets'
_diffrn_radiation_monochromator graphite
_diffrn_radiation_source 'fine-focus sealed X-ray tube'
_diffrn_radiation_type 'Mo K\a'
_diffrn_radiation_wavelength 0.71073
_diffrn_reflns_av_R_equivalents 0.1526
_diffrn_reflns_av_sigmaI/netI 0.1007
_diffrn_reflns_limit_h_max 9
_diffrn_reflns_limit_h_min -9
_diffrn_reflns_limit_k_max 11
_diffrn_reflns_limit_k_min -11
_diffrn_reflns_limit_l_max 25
_diffrn_reflns_limit_l_min -25
_diffrn_reflns_number 22306
_diffrn_reflns_theta_full 26.22
_diffrn_reflns_theta_max 26.22
_diffrn_reflns_theta_min 2.99
_diffrn_standards_decay_% negligible
_exptl_absorpt_coefficient_mu 0.348
_exptl_absorpt_correction_T_max 1.01
_exptl_absorpt_correction_T_min 0.858
_exptl_absorpt_correction_type multi-scan
_exptl_absorpt_process_details 'SORTAV (Blessing, 1995, 1997)'
_exptl_crystal_colour yellow
_exptl_crystal_density_diffrn 1.275
_exptl_crystal_density_method 'not measured'
_exptl_crystal_description plate
_exptl_crystal_F_000 616
_exptl_crystal_size_max 0.21
_exptl_crystal_size_mid 0.10
_exptl_crystal_size_min 0.04
_refine_diff_density_max 0.244
_refine_diff_density_min -0.274
_refine_ls_extinction_method none
_refine_ls_goodness_of_fit_ref 1.034
_refine_ls_hydrogen_treatment constr
_refine_ls_matrix_type full
_refine_ls_number_parameters 165
_refine_ls_number_reflns 2990
_refine_ls_number_restraints 0
_refine_ls_restrained_S_all 1.034
_refine_ls_R_factor_all 0.1175
_refine_ls_R_factor_gt 0.0572
_refine_ls_shift/su_max 0.000
_refine_ls_shift/su_mean 0.000
_refine_ls_structure_factor_coef Fsqd
_refine_ls_weighting_details 'w=1/[\s^2^(Fo^2^)+(0.0382P)^2^] where P=(Fo^2^+2Fc^2^)/3'
_refine_ls_weighting_scheme calc
_refine_ls_wR_factor_ref 0.1058
_reflns_number_gt 1804
_reflns_number_total 2990
_reflns_threshold_expression >2\s(I)
_cod_data_source_file qa0175.cif
_cod_data_source_block src274
_cod_depositor_comments
;
The following automatic conversions were performed:

'_exptl_absorpt_correction_type' value 'Multi-scan' changed to
'multi-scan' according to
/home/saulius/struct/CIF-dictionaries/cif_core.dic dictionary named
'cif_core.dic' version 2.4.1 from 2010-06-29.

Automatic conversion script
Id: cif_fix_values 1715 2011-07-08 13:25:40Z adriana 

The following automatic conversions were performed:

'_refine_ls_weighting_scheme' value 'w=1/[\s^2^(Fo^2^)+(0.0382P)^2^]
where P=(Fo^2^+2Fc^2^)/3' was changed to 'calc'. New tag
'_refine_ls_weighting_details' was created. The value of the new tag
was set to 'w=1/[\s^2^(Fo^2^)+(0.0382P)^2^] where
P=(Fo^2^+2Fc^2^)/3'.

Automatic conversion script
Id: cif_fix_values 3143 2015-03-26 13:38:13Z robertas 
;
_cod_original_sg_symbol_H-M 'P 21/a'
_cod_database_code 2009065
_cod_database_fobs_code 2009065

loop_
_symmetry_equiv_pos_as_xyz
'x, y, z'
'-x+1/2, y+1/2, -z'
'-x, -y, -z'
'x-1/2, -y-1/2, z'

loop_
_atom_site_label
_atom_site_fract_x
_atom_site_fract_y
_atom_site_fract_z
_atom_site_U_iso_or_equiv
_atom_site_adp_type
_atom_site_calc_flag
_atom_site_refinement_flags
_atom_site_occupancy
_atom_site_disorder_assembly
_atom_site_disorder_group
_atom_site_type_symbol
S1 .69940(10) .46668(7) .05098(4) .0343(2) Uani d . 1 . . S
C2 .6290(3) .3240(3) .09701(14) .0268(7) Uani d . 1 . . C
S2 .65641(10) .15416(7) .07616(4) .0373(2) Uani d . 1 . . S
N3 .5519(3) .3832(2) .14957(10) .0252(6) Uani d . 1 . . N
N4 .5416(3) .5340(2) .15205(11) .0267(6) Uani d . 1 . . N
C5 .6134(3) .5900(3) .10354(14) .0261(7) Uani d . 1 . . C
C51 .6228(4) .7499(3) .09292(15) .0356(8) Uani d . 1 . . C
C6 .4790(4) .3041(3) .20097(14) .0292(7) Uani d . 1 . . C
O6 .4752(3) .17479(19) .19909(10) .0470(6) Uani d . 1 . . O
C7 .4144(4) .3931(3) .25577(13) .0285(7) Uani d . 1 . . C
C8 .3681(3) .2983(3) .31331(13) .0282(7) Uani d . 1 . . C
C9 .3220(3) .3846(3) .37359(13) .0283(7) Uani d . 1 . . C
C10 .2837(3) .2918(3) .43280(13) .0266(7) Uani d . 1 . . C
C11 .2450(3) .3784(3) .49383(13) .0262(7) Uani d . 1 . . C
C12 .2078(3) .2860(3) .55303(13) .0251(7) Uani d . 1 . . C
C13 .1716(3) .3713(3) .61482(13) .0260(7) Uani d . 1 . . C
C14 .1345(3) .2755(3) .67349(13) .0292(7) Uani d . 1 . . C
C15 .1007(4) .3578(3) .73602(14) .0419(8) Uani d . 1 . . C
H51A .5657 .7744 .0506 .053 Uiso calc R 1 . . H
H51B .7374 .7789 .0935 .053 Uiso calc R 1 . . H
H51C .5711 .7990 .1279 .053 Uiso calc R 1 . . H
H7A .3172 .4469 .2382 .034 Uiso calc R 1 . . H
H7B .4991 .4620 .2720 .034 Uiso calc R 1 . . H
H8A .4614 .2356 .3268 .034 Uiso calc R 1 . . H
H8B .2745 .2374 .2980 .034 Uiso calc R 1 . . H
H9A .4135 .4492 .3874 .034 Uiso calc R 1 . . H
H9B .2254 .4438 .3605 .034 Uiso calc R 1 . . H
H10A .1891 .2303 .4196 .032 Uiso calc R 1 . . H
H10B .3785 .2296 .4447 .032 Uiso calc R 1 . . H
H11A .3393 .4404 .5068 .031 Uiso calc R 1 . . H
H11B .1498 .4402 .4820 .031 Uiso calc R 1 . . H
H12A .3023 .2231 .5643 .030 Uiso calc R 1 . . H
H12B .1124 .2251 .5401 .030 Uiso calc R 1 . . H
H13A .0768 .4341 .6038 .031 Uiso calc R 1 . . H
H13B .2668 .4320 .6280 .031 Uiso calc R 1 . . H
H14A .0384 .2158 .6603 .035 Uiso calc R 1 . . H
H14B .2287 .2116 .6838 .035 Uiso calc R 1 . . H
H15A .0795 .2906 .7707 .063 Uiso calc R 1 . . H
H15B .0052 .4190 .7269 .063 Uiso calc R 1 . . H
H15C .1959 .4160 .7501 .063 Uiso calc R 1 . . H

loop_
_atom_site_aniso_label
_atom_site_aniso_U_11
_atom_site_aniso_U_22
_atom_site_aniso_U_33
_atom_site_aniso_U_12
_atom_site_aniso_U_13
_atom_site_aniso_U_23
S1 .0429(5) .0330(4) .0291(5) .0040(4) .0164(4) .0041(3)
C2 .0289(17) .0278(16) .0239(16) .0014(12) .0044(14) .0021(12)
S2 .0486(6) .0317(4) .0329(5) .0042(4) .0119(4) -.0041(3)
N3 .0344(15) .0227(12) .0193(13) -.0011(10) .0077(11) .0003(9)
N4 .0328(15) .0233(12) .0245(14) -.0018(11) .0061(12) .0022(10)
C5 .0278(17) .0278(16) .0233(16) -.0024(12) .0049(14) .0012(12)
C51 .042(2) .0344(17) .0314(18) -.0015(14) .0113(16) .0062(13)
C6 .0365(19) .0269(16) .0247(17) -.0028(13) .0051(14) .0011(13)
O6 .0873(18) .0239(12) .0331(13) -.0051(10) .0254(12) .0002(9)
C7 .0356(19) .0311(15) .0199(16) -.0016(13) .0090(14) .0004(12)
C8 .0304(18) .0296(15) .0253(17) -.0019(12) .0066(14) .0025(12)
C9 .0326(19) .0263(15) .0271(17) -.0005(12) .0091(14) .0032(12)
C10 .0275(18) .0270(15) .0257(18) .0011(12) .0045(14) .0024(12)
C11 .0293(17) .0248(15) .0246(16) .0001(12) .0038(14) .0009(12)
C12 .0265(17) .0243(14) .0254(16) .0017(12) .0071(13) .0017(12)
C13 .0286(18) .0244(15) .0255(16) .0013(12) .0054(14) .0010(12)
C14 .0360(19) .0296(15) .0227(17) -.0005(13) .0075(14) .0010(12)
C15 .057(2) .0441(18) .0262(18) -.0066(16) .0106(17) -.0015(14)

loop_
_atom_type_symbol
_atom_type_description
_atom_type_scat_dispersion_real
_atom_type_scat_dispersion_imag
_atom_type_scat_source
C C 0.0033 0.0016 'International Tables Vol C Tables 4.2.6.8 and 6.1.1.4'
H H 0.0000 0.0000 'International Tables Vol C Tables 4.2.6.8 and 6.1.1.4'
N N 0.0061 0.0033 'International Tables Vol C Tables 4.2.6.8 and 6.1.1.4'
O O 0.0106 0.0060 'International Tables Vol C Tables 4.2.6.8 and 6.1.1.4'
S S 0.1246 0.1234 'International Tables Vol C Tables 4.2.6.8 and 6.1.1.4'

loop_
_geom_angle_atom_site_label_1
_geom_angle_atom_site_label_2
_geom_angle_atom_site_label_3
_geom_angle
_geom_angle_publ_flag
C2 S1 C5 90.57(13) no
N3 C2 S2 130.6(2) no
N3 C2 S1 107.15(17) no
S2 C2 S1 122.24(17) no
C2 N3 N4 117.0(2) no
C2 N3 C6 126.0(2) no
N4 N3 C6 117.0(2) no
C5 N4 N3 110.1(2) no
N4 C5 C51 122.5(2) no
N4 C5 S1 115.16(19) no
C51 C5 S1 122.3(2) no
O6 C6 N3 119.9(2) no
O6 C6 C7 124.1(2) no
N3 C6 C7 116.0(2) no
C6 C7 C8 111.4(2) no
C7 C8 C9 113.3(2) no
C10 C9 C8 114.0(2) no
C11 C10 C9 113.8(2) no
C12 C11 C10 113.9(2) no
C11 C12 C13 114.5(2) no
C12 C13 C14 113.3(2) no
C15 C14 C13 114.3(2) no

loop_
_geom_bond_atom_site_label_1
_geom_bond_atom_site_label_2
_geom_bond_site_symmetry_2
_geom_bond_distance
_geom_bond_publ_flag
S1 C2 . 1.734(3) no
S1 C5 . 1.737(3) no
C2 N3 . 1.382(3) no
C2 S2 . 1.646(2) no
N3 N4 . 1.398(3) no
N3 C6 . 1.431(3) no
N4 C5 . 1.284(3) no
C5 C51 . 1.497(3) no
C6 O6 . 1.197(3) no
C6 C7 . 1.502(4) no
C7 C8 . 1.523(3) no
C8 C9 . 1.523(3) no
C9 C10 . 1.520(3) no
C10 C11 . 1.520(3) no
C11 C12 . 1.516(3) no
C12 C13 . 1.520(3) no
C13 C14 . 1.525(3) no
C14 C15 . 1.514(4) no

loop_
_geom_torsion_atom_site_label_1
_geom_torsion_atom_site_label_2
_geom_torsion_atom_site_label_3
_geom_torsion_atom_site_label_4
_geom_torsion
_geom_torsion_publ_flag
C5 S1 C2 N3 -2.2(2) no
C5 S1 C2 S2 177.6(2) no
S2 C2 N3 N4 -177.0(2) no
S1 C2 N3 N4 2.7(3) no
S2 C2 N3 C6 1.8(4) no
S1 C2 N3 C6 -178.5(2) no
C2 N3 N4 C5 -1.8(3) no
C6 N3 N4 C5 179.3(2) no
N3 N4 C5 C51 180.0(2) no
N3 N4 C5 S1 0.0(3) no
C2 S1 C5 N4 1.4(2) no
C2 S1 C5 C51 -178.7(2) no
C2 N3 C6 O6 -3.3(4) no
N4 N3 C6 O6 175.5(3) no
C2 N3 C6 C7 175.4(2) no
N4 N3 C6 C7 -5.9(3) no
O6 C6 C7 C8 8.5(4) no
N3 C6 C7 C8 -170.0(2) no
C6 C7 C8 C9 173.0(2) no
C7 C8 C9 C10 -177.1(2) no
C8 C9 C10 C11 177.5(2) no
C9 C10 C11 C12 -179.7(2) no
C10 C11 C12 C13 179.1(2) no
C11 C12 C13 C14 180.0(2) no
C12 C13 C14 C15 179.1(2) no

loop_
_cod_related_entry_id
_cod_related_entry_database
_cod_related_entry_code
1 ChemSpider 21136120
